data_7220048
loop_
_publ_author_name
'SHANMUGAM, SIVAKUMAR'
'Pandi, Dhanalakshmi'
'Seenivasagaperumal, Sriram Babu'
'Thimmarayaperumal, Solaimalai'

_publ_section_title
;
 One-pot chemo/regio/stereoselective generation of library of
 functionalized spiro-oxindoles/pyrrolizines/pyrrolidines from
 \a--aroylidineketene dithioacetals
;
_journal_name_full 'RSC Adv.'
_journal_paper_doi 10.1039/C5RA05123A
_journal_year 2015
_chemical_formula_moiety 'C28 H31 N3 O4 S2'
_chemical_formula_sum 'C28 H31 N3 O4 S2'
_chemical_formula_weight 537.68
_chemical_name_systematic
;
 ?
;
_space_group_crystal_system triclinic
_space_group_IT_number 2
_space_group_name_Hall '-P 1'
_space_group_name_H-M_alt 'P -1'
_symmetry_space_group_name_Hall '-P 1'
_symmetry_space_group_name_H-M 'P -1'
_atom_sites_solution_hydrogens geom
_audit_creation_method SHELXL-2014
_audit_update_record
;
2015-02-10 deposited with the CCDC.
2015-03-31 downloaded from the CCDC.
;
_cell_angle_alpha 76.597(4)
_cell_angle_beta 84.274(4)
_cell_angle_gamma 78.148(4)
_cell_formula_units_Z 2
_cell_length_a 8.4470(7)
_cell_length_b 9.8593(8)
_cell_length_c 16.5886(14)
_cell_measurement_temperature 296(2)
_cell_volume 1313.27(19)
_computing_structure_refinement 'SHELXL-2014 (Sheldrick, 2014)'
_diffrn_ambient_temperature 296(2)
_diffrn_measured_fraction_theta_full 0.971
_diffrn_measured_fraction_theta_max 0.999
_diffrn_radiation_type MoK\a
_diffrn_radiation_wavelength 0.71073
_diffrn_reflns_av_R_equivalents 0.0416
_diffrn_reflns_av_unetI/netI 0.0314
_diffrn_reflns_Laue_measured_fraction_full 0.971
_diffrn_reflns_Laue_measured_fraction_max 0.999
_diffrn_reflns_limit_h_max 10
_diffrn_reflns_limit_h_min -9
_diffrn_reflns_limit_k_max 11
_diffrn_reflns_limit_k_min -11
_diffrn_reflns_limit_l_max 19
_diffrn_reflns_limit_l_min -19
_diffrn_reflns_number 21532
_diffrn_reflns_point_group_measured_fraction_full 0.971
_diffrn_reflns_point_group_measured_fraction_max 0.999
_diffrn_reflns_theta_full 25.242
_diffrn_reflns_theta_max 24.996
_diffrn_reflns_theta_min 2.162
_exptl_absorpt_coefficient_mu 0.243
_exptl_absorpt_correction_T_max 0.974
_exptl_absorpt_correction_T_min 0.939
_exptl_absorpt_correction_type empirical
_exptl_crystal_colour white
_exptl_crystal_density_diffrn 1.360
_exptl_crystal_description rod
_exptl_crystal_F_000 568
_exptl_crystal_size_max 0.35
_exptl_crystal_size_mid 0.22
_exptl_crystal_size_min 0.11
_refine_diff_density_max 0.253
_refine_diff_density_min -0.232
_refine_diff_density_rms 0.041
_refine_ls_extinction_coef 0.500(2)
_refine_ls_extinction_expression Fc^*^=kFc[1+0.001xFc^2^\l^3^/sin(2\q)]^-1/4^
_refine_ls_extinction_method SHELXL
_refine_ls_goodness_of_fit_ref 0.952
_refine_ls_hydrogen_treatment constr
_refine_ls_matrix_type full
_refine_ls_number_parameters 335
_refine_ls_number_reflns 4607
_refine_ls_number_restraints 0
_refine_ls_restrained_S_all 0.952
_refine_ls_R_factor_all 0.0472
_refine_ls_R_factor_gt 0.0399
_refine_ls_shift/su_max 0.000
_refine_ls_shift/su_mean 0.000
_refine_ls_structure_factor_coef Fsqd
_refine_ls_weighting_details 'w=1/[\s^2^(Fo^2^)+(0.0585P)^2^+0.6878P] where P=(Fo^2^+2Fc^2^)/3'
_refine_ls_weighting_scheme calc
_refine_ls_wR_factor_gt 0.1063
_refine_ls_wR_factor_ref 0.1109
_reflns_Friedel_coverage 0.000
_reflns_number_gt 3977
_reflns_number_total 4607
_reflns_threshold_expression 'I > 2\s(I)'
_cod_data_source_file c5ra05123a2.cif
_cod_data_source_block shelx
_cod_database_code 7220048
_shelx_space_group_comment
;
The symmetry employed for this shelxl refinement is uniquely defined
by the following loop, which should always be used as a source of
symmetry information in preference to the above space-group names.
They are only intended as comments.
;
_shelxl_version_number 2014-3

loop_
_space_group_symop_operation_xyz
'x, y, z'
'-x, -y, -z'

loop_
_atom_site_label
_atom_site_type_symbol
_atom_site_fract_x
_atom_site_fract_y
_atom_site_fract_z
_atom_site_U_iso_or_equiv
_atom_site_adp_type
_atom_site_occupancy
_atom_site_site_symmetry_order
_atom_site_calc_flag
_atom_site_refinement_flags_posn
_atom_site_refinement_flags_adp
O3 O 0.56458(15) 0.35897(14) 0.43386(8) 0.0413(3) Uani 1 1 d . .
S1 S 0.17527(7) 0.54665(6) 0.03550(3) 0.05113(18) Uani 1 1 d . .
S2 S 0.42786(8) 0.72093(6) 0.00948(3) 0.05727(19) Uani 1 1 d . .
O1 O 0.22093(16) 0.35058(14) 0.18474(8) 0.0434(3) Uani 1 1 d . .
N3 N 0.32576(18) 0.51391(16) 0.44507(9) 0.0363(4) Uani 1 1 d . .
H3 H 0.3544 0.5585 0.4783 0.044 Uiso 1 1 calc R U
O5 O -0.3762(2) 0.6668(2) 0.31915(15) 0.0831(6) Uani 1 1 d . .
O4 O -0.2546(2) 0.5215(2) 0.24432(13) 0.0764(5) Uani 1 1 d . .
N1 N 0.30961(18) 0.20332(15) 0.41362(9) 0.0325(3) Uani 1 1 d . .
C1 C 0.4234(2) 0.40495(18) 0.41755(10) 0.0315(4) Uani 1 1 d . .
C6 C -0.0967(2) 0.6638(2) 0.38961(14) 0.0464(5) Uani 1 1 d . .
H6 H -0.1857 0.7329 0.3985 0.056 Uiso 1 1 calc R U
C7 C -0.1050(2) 0.5737(2) 0.33832(12) 0.0408(4) Uani 1 1 d . .
C8 C 0.0235(2) 0.46799(19) 0.32287(11) 0.0361(4) Uani 1 1 d . .
H8 H 0.0144 0.4098 0.2874 0.043 Uiso 1 1 calc R U
C3 C 0.1649(2) 0.45246(17) 0.36193(10) 0.0304(4) Uani 1 1 d . .
C2 C 0.3234(2) 0.34646(17) 0.36389(10) 0.0292(4) Uani 1 1 d . .
C14 C 0.4242(2) 0.32592(17) 0.28050(10) 0.0296(4) Uani 1 1 d . .
H14 H 0.5244 0.3626 0.2779 0.036 Uiso 1 1 calc R U
C13 C 0.4674(2) 0.16278(17) 0.28994(10) 0.0314(4) Uani 1 1 d . .
H13 H 0.3846 0.1342 0.2635 0.038 Uiso 1 1 calc R U
C15 C 0.6308(2) 0.10467(18) 0.25316(11) 0.0337(4) Uani 1 1 d . .
C20 C 0.7726(2) 0.1386(2) 0.27146(13) 0.0457(5) Uani 1 1 d . .
H20 H 0.7673 0.2022 0.3057 0.055 Uiso 1 1 calc R U
C19 C 0.9217(2) 0.0796(2) 0.23962(14) 0.0494(5) Uani 1 1 d . .
H19 H 1.0147 0.1055 0.2522 0.059 Uiso 1 1 calc R U
C18 C 0.9359(2) -0.0172(2) 0.18954(12) 0.0414(4) Uani 1 1 d . .
C21 C 1.1006(2) -0.0806(2) 0.15469(14) 0.0506(5) Uani 1 1 d . .
H21 H 1.0844 -0.1499 0.1239 0.061 Uiso 1 1 calc R U
C22 C 1.2126(3) -0.1580(3) 0.22309(17) 0.0710(7) Uani 1 1 d . .
H22A H 1.1622 -0.2286 0.2606 0.107 Uiso 1 1 calc R U
H22B H 1.3124 -0.2030 0.1995 0.107 Uiso 1 1 calc R U
H22C H 1.2345 -0.0915 0.2527 0.107 Uiso 1 1 calc R U
C28 C 0.1632(4) 0.6576(3) -0.06780(16) 0.0744(8) Uani 1 1 d . .
H28A H 0.0742 0.6424 -0.0942 0.112 Uiso 1 1 calc R U
H28B H 0.1469 0.7554 -0.0645 0.112 Uiso 1 1 calc R U
H28C H 0.2622 0.6338 -0.0996 0.112 Uiso 1 1 calc R U
C26 C 0.3402(2) 0.58624(19) 0.07422(11) 0.0383(4) Uani 1 1 d . .
C27 C 0.5912(3) 0.7358(3) 0.06545(16) 0.0633(6) Uani 1 1 d . .
H27A H 0.6458 0.8086 0.0334 0.095 Uiso 1 1 calc R U
H27B H 0.5495 0.7598 0.1174 0.095 Uiso 1 1 calc R U
H27C H 0.6660 0.6469 0.0757 0.095 Uiso 1 1 calc R U
C25 C 0.3968(2) 0.51509(19) 0.14937(11) 0.0362(4) Uani 1 1 d . .
H25 H 0.4808 0.5450 0.1684 0.043 Uiso 1 1 calc R U
C24 C 0.3355(2) 0.39675(18) 0.20141(10) 0.0314(4) Uani 1 1 d . .
C9 C 0.1662(2) 0.1477(2) 0.40241(13) 0.0423(5) Uani 1 1 d . .
H9A H 0.1415 0.1693 0.3444 0.051 Uiso 1 1 calc R U
H9B H 0.0722 0.1859 0.4345 0.051 Uiso 1 1 calc R U
C10 C 0.2195(3) -0.0110(2) 0.43478(15) 0.0559(6) Uani 1 1 d . .
H10A H 0.1595 -0.0641 0.4104 0.067 Uiso 1 1 calc R U
H10B H 0.2031 -0.0359 0.4947 0.067 Uiso 1 1 calc R U
C11 C 0.3994(3) -0.0417(2) 0.40849(12) 0.0469(5) Uani 1 1 d . .
H11A H 0.4171 -0.0878 0.3618 0.056 Uiso 1 1 calc R U
H11B H 0.4614 -0.1021 0.4540 0.056 Uiso 1 1 calc R U
C12 C 0.4481(2) 0.10450(18) 0.38398(11) 0.0348(4) Uani 1 1 d . .
H12 H 0.5467 0.1034 0.4109 0.042 Uiso 1 1 calc R U
C17 C 0.7955(3) -0.0511(2) 0.17153(14) 0.0495(5) Uani 1 1 d . .
H17 H 0.8013 -0.1159 0.1381 0.059 Uiso 1 1 calc R U
C16 C 0.6453(2) 0.0093(2) 0.20213(13) 0.0450(5) Uani 1 1 d . .
H16 H 0.5524 -0.0148 0.1881 0.054 Uiso 1 1 calc R U
C23 C 1.1789(4) 0.0313(3) 0.0950(2) 0.0897(10) Uani 1 1 d . .
H23A H 1.1070 0.0799 0.0517 0.135 Uiso 1 1 calc R U
H23B H 1.2007 0.0982 0.1243 0.135 Uiso 1 1 calc R U
H23C H 1.2786 -0.0133 0.0711 0.135 Uiso 1 1 calc R U
C4 C 0.1734(2) 0.54491(18) 0.41297(11) 0.0325(4) Uani 1 1 d . .
C5 C 0.0455(2) 0.6501(2) 0.42740(13) 0.0428(5) Uani 1 1 d . .
H5 H 0.0550 0.7100 0.4617 0.051 Uiso 1 1 calc R U
N2 N -0.2557(2) 0.5891(2) 0.29751(14) 0.0561(5) Uani 1 1 d . .

loop_
_atom_site_aniso_label
_atom_site_aniso_U_11
_atom_site_aniso_U_22
_atom_site_aniso_U_33
_atom_site_aniso_U_23
_atom_site_aniso_U_13
_atom_site_aniso_U_12
O3 0.0416(7) 0.0427(7) 0.0444(8) -0.0141(6) -0.0172(6) -0.0066(6)
S1 0.0533(3) 0.0586(3) 0.0402(3) -0.0007(2) -0.0155(2) -0.0128(3)
S2 0.0783(4) 0.0487(3) 0.0421(3) 0.0059(2) -0.0039(3) -0.0233(3)
O1 0.0456(7) 0.0523(8) 0.0361(7) -0.0031(6) -0.0122(6) -0.0205(6)
N3 0.0441(9) 0.0370(8) 0.0351(8) -0.0153(7) -0.0075(6) -0.0129(7)
O5 0.0382(9) 0.0670(11) 0.1364(19) -0.0177(12) -0.0125(10) 0.0063(8)
O4 0.0491(10) 0.0978(14) 0.0894(14) -0.0265(12) -0.0283(9) -0.0115(9)
N1 0.0416(8) 0.0298(7) 0.0283(7) -0.0065(6) -0.0023(6) -0.0112(6)
C1 0.0403(10) 0.0303(9) 0.0264(9) -0.0049(7) -0.0066(7) -0.0116(7)
C6 0.0413(11) 0.0351(10) 0.0579(13) -0.0070(9) 0.0081(9) -0.0048(8)
C7 0.0336(10) 0.0382(10) 0.0473(11) 0.0003(8) -0.0038(8) -0.0094(8)
C8 0.0368(9) 0.0367(10) 0.0372(10) -0.0084(8) -0.0045(7) -0.0107(8)
C3 0.0346(9) 0.0298(8) 0.0285(9) -0.0057(7) -0.0017(7) -0.0106(7)
C2 0.0350(9) 0.0285(8) 0.0272(8) -0.0070(7) -0.0070(7) -0.0092(7)
C14 0.0316(8) 0.0324(9) 0.0270(9) -0.0060(7) -0.0042(7) -0.0106(7)
C13 0.0365(9) 0.0311(9) 0.0284(9) -0.0071(7) -0.0043(7) -0.0082(7)
C15 0.0390(10) 0.0336(9) 0.0288(9) -0.0057(7) -0.0035(7) -0.0078(7)
C20 0.0433(11) 0.0530(12) 0.0481(12) -0.0276(10) -0.0068(9) -0.0048(9)
C19 0.0374(10) 0.0607(13) 0.0566(13) -0.0243(11) -0.0089(9) -0.0079(9)
C18 0.0442(11) 0.0412(10) 0.0378(10) -0.0092(8) 0.0008(8) -0.0065(8)
C21 0.0472(12) 0.0508(12) 0.0534(13) -0.0179(10) 0.0070(9) -0.0056(10)
C22 0.0520(14) 0.0749(17) 0.0722(17) -0.0090(14) 0.0039(12) 0.0081(12)
C28 0.0837(18) 0.0805(18) 0.0529(15) 0.0109(13) -0.0316(13) -0.0173(15)
C26 0.0453(10) 0.0339(9) 0.0344(10) -0.0068(8) -0.0016(8) -0.0057(8)
C27 0.0726(15) 0.0624(15) 0.0600(15) -0.0074(12) 0.0070(12) -0.0358(13)
C25 0.0422(10) 0.0364(10) 0.0315(9) -0.0056(8) -0.0059(7) -0.0108(8)
C24 0.0351(9) 0.0343(9) 0.0264(9) -0.0089(7) -0.0025(7) -0.0069(7)
C9 0.0471(11) 0.0411(10) 0.0443(11) -0.0139(9) 0.0062(8) -0.0200(9)
C10 0.0750(15) 0.0400(11) 0.0552(13) -0.0062(10) 0.0067(11) -0.0262(11)
C11 0.0733(14) 0.0313(10) 0.0335(10) -0.0029(8) -0.0022(9) -0.0089(9)
C12 0.0440(10) 0.0319(9) 0.0282(9) -0.0069(7) -0.0054(7) -0.0042(8)
C17 0.0514(12) 0.0534(12) 0.0533(13) -0.0299(10) 0.0070(9) -0.0159(10)
C16 0.0426(11) 0.0509(12) 0.0500(12) -0.0228(10) 0.0012(9) -0.0167(9)
C23 0.0799(19) 0.0774(19) 0.086(2) 0.0009(16) 0.0410(16) 0.0007(15)
C4 0.0395(9) 0.0301(9) 0.0298(9) -0.0060(7) 0.0001(7) -0.0123(7)
C5 0.0510(12) 0.0346(10) 0.0454(11) -0.0143(8) 0.0055(9) -0.0116(9)
N2 0.0358(10) 0.0497(11) 0.0769(14) 0.0026(10) -0.0111(9) -0.0097(8)

loop_
_atom_type_symbol
_atom_type_description
_atom_type_scat_dispersion_real
_atom_type_scat_dispersion_imag
_atom_type_scat_source
C C 0.0033 0.0016 'International Tables Vol C Tables 4.2.6.8 and 6.1.1.4'
H H 0.0000 0.0000 'International Tables Vol C Tables 4.2.6.8 and 6.1.1.4'
N N 0.0061 0.0033 'International Tables Vol C Tables 4.2.6.8 and 6.1.1.4'
O O 0.0106 0.0060 'International Tables Vol C Tables 4.2.6.8 and 6.1.1.4'
S S 0.1246 0.1234 'International Tables Vol C Tables 4.2.6.8 and 6.1.1.4'

loop_
_geom_angle_atom_site_label_1
_geom_angle_atom_site_label_2
_geom_angle_atom_site_label_3
_geom_angle
C26 S1 C28 103.77(11)
C26 S2 C27 104.62(10)
C1 N3 C4 111.71(14)
C1 N3 H3 124.1
C4 N3 H3 124.1
C9 N1 C2 116.83(14)
C9 N1 C12 104.30(13)
C2 N1 C12 105.68(13)
O3 C1 N3 125.41(15)
O3 C1 C2 126.16(15)
N3 C1 C2 108.42(14)
C5 C6 C7 119.03(18)
C5 C6 H6 120.5
C7 C6 H6 120.5
C6 C7 C8 123.23(18)
C6 C7 N2 119.09(18)
C8 C7 N2 117.68(18)
C3 C8 C7 117.73(16)
C3 C8 H8 121.1
C7 C8 H8 121.1
C8 C3 C4 118.83(16)
C8 C3 C2 132.48(15)
C4 C3 C2 108.66(14)
N1 C2 C3 113.09(13)
N1 C2 C1 104.00(12)
C3 C2 C1 100.85(13)
N1 C2 C14 107.29(13)
C3 C2 C14 120.52(14)
C1 C2 C14 109.70(13)
C24 C14 C13 111.02(13)
C24 C14 C2 114.95(14)
C13 C14 C2 104.04(13)
C24 C14 H14 108.9
C13 C14 H14 108.9
C2 C14 H14 108.9
C15 C13 C12 112.64(14)
C15 C13 C14 116.35(14)
C12 C13 C14 103.90(13)
C15 C13 H13 107.9
C12 C13 H13 107.9
C14 C13 H13 107.9
C16 C15 C20 117.20(17)
C16 C15 C13 120.65(16)
C20 C15 C13 122.08(16)
C19 C20 C15 121.06(17)
C19 C20 H20 119.5
C15 C20 H20 119.5
C20 C19 C18 121.56(18)
C20 C19 H19 119.2
C18 C19 H19 119.2
C17 C18 C19 117.39(18)
C17 C18 C21 121.68(18)
C19 C18 C21 120.92(18)
C22 C21 C23 110.0(2)
C22 C21 C18 111.42(18)
C23 C21 C18 111.72(19)
C22 C21 H21 107.8
C23 C21 H21 107.8
C18 C21 H21 107.8
C21 C22 H22A 109.5
C21 C22 H22B 109.5
H22A C22 H22B 109.5
C21 C22 H22C 109.5
H22A C22 H22C 109.5
H22B C22 H22C 109.5
S1 C28 H28A 109.5
S1 C28 H28B 109.5
H28A C28 H28B 109.5
S1 C28 H28C 109.5
H28A C28 H28C 109.5
H28B C28 H28C 109.5
C25 C26 S1 121.67(14)
C25 C26 S2 123.03(15)
S1 C26 S2 115.30(11)
S2 C27 H27A 109.5
S2 C27 H27B 109.5
H27A C27 H27B 109.5
S2 C27 H27C 109.5
H27A C27 H27C 109.5
H27B C27 H27C 109.5
C26 C25 C24 124.48(17)
C26 C25 H25 117.8
C24 C25 H25 117.8
O1 C24 C25 123.99(16)
O1 C24 C14 120.16(15)
C25 C24 C14 115.84(14)
N1 C9 C10 102.30(16)
N1 C9 H9A 111.3
C10 C9 H9A 111.3
N1 C9 H9B 111.3
C10 C9 H9B 111.3
H9A C9 H9B 109.2
C9 C10 C11 104.72(16)
C9 C10 H10A 110.8
C11 C10 H10A 110.8
C9 C10 H10B 110.8
C11 C10 H10B 110.8
H10A C10 H10B 108.9
C10 C11 C12 104.72(15)
C10 C11 H11A 110.8
C12 C11 H11A 110.8
C10 C11 H11B 110.8
C12 C11 H11B 110.8
H11A C11 H11B 108.9
N1 C12 C11 105.27(15)
N1 C12 C13 105.26(13)
C11 C12 C13 114.58(14)
N1 C12 H12 110.5
C11 C12 H12 110.5
C13 C12 H12 110.5
C18 C17 C16 121.44(18)
C18 C17 H17 119.3
C16 C17 H17 119.3
C15 C16 C17 121.34(18)
C15 C16 H16 119.3
C17 C16 H16 119.3
C21 C23 H23A 109.5
C21 C23 H23B 109.5
H23A C23 H23B 109.5
C21 C23 H23C 109.5
H23A C23 H23C 109.5
H23B C23 H23C 109.5
C5 C4 N3 126.98(16)
C5 C4 C3 122.95(17)
N3 C4 C3 110.08(15)
C6 C5 C4 118.21(18)
C6 C5 H5 120.9
C4 C5 H5 120.9
O5 N2 O4 123.4(2)
O5 N2 C7 118.5(2)
O4 N2 C7 118.12(18)

loop_
_geom_bond_atom_site_label_1
_geom_bond_atom_site_label_2
_geom_bond_distance
O3 C1 1.219(2)
S1 C26 1.7394(19)
S1 C28 1.806(2)
S2 C26 1.7460(19)
S2 C27 1.786(3)
O1 C24 1.230(2)
N3 C1 1.353(2)
N3 C4 1.390(2)
N3 H3 0.8600
O5 N2 1.219(2)
O4 N2 1.221(3)
N1 C9 1.472(2)
N1 C2 1.481(2)
N1 C12 1.483(2)
C1 C2 1.558(2)
C6 C5 1.378(3)
C6 C7 1.381(3)
C6 H6 0.9300
C7 C8 1.390(3)
C7 N2 1.465(3)
C8 C3 1.380(2)
C8 H8 0.9300
C3 C4 1.396(2)
C3 C2 1.518(2)
C2 C14 1.582(2)
C14 C24 1.526(2)
C14 C13 1.549(2)
C14 H14 0.9800
C13 C15 1.508(2)
C13 C12 1.537(2)
C13 H13 0.9800
C15 C16 1.385(3)
C15 C20 1.387(3)
C20 C19 1.383(3)
C20 H20 0.9300
C19 C18 1.384(3)
C19 H19 0.9300
C18 C17 1.374(3)
C18 C21 1.520(3)
C21 C22 1.510(3)
C21 C23 1.516(3)
C21 H21 0.9800
C22 H22A 0.9600
C22 H22B 0.9600
C22 H22C 0.9600
C28 H28A 0.9600
C28 H28B 0.9600
C28 H28C 0.9600
C26 C25 1.360(3)
C27 H27A 0.9600
C27 H27B 0.9600
C27 H27C 0.9600
C25 C24 1.438(2)
C25 H25 0.9300
C9 C10 1.520(3)
C9 H9A 0.9700
C9 H9B 0.9700
C10 C11 1.527(3)
C10 H10A 0.9700
C10 H10B 0.9700
C11 C12 1.533(3)
C11 H11A 0.9700
C11 H11B 0.9700
C12 H12 0.9800
C17 C16 1.386(3)
C17 H17 0.9300
C16 H16 0.9300
C23 H23A 0.9600
C23 H23B 0.9600
C23 H23C 0.9600
C4 C5 1.379(3)
C5 H5 0.9300

loop_
_geom_torsion_atom_site_label_1
_geom_torsion_atom_site_label_2
_geom_torsion_atom_site_label_3
_geom_torsion_atom_site_label_4
_geom_torsion
C4 N3 C1 O3 177.58(16)
C4 N3 C1 C2 -3.95(19)
C5 C6 C7 C8 0.3(3)
C5 C6 C7 N2 -179.46(18)
C6 C7 C8 C3 0.9(3)
N2 C7 C8 C3 -179.35(16)
C7 C8 C3 C4 -1.5(2)
C7 C8 C3 C2 176.17(17)
C9 N1 C2 C3 43.56(19)
C12 N1 C2 C3 159.00(13)
C9 N1 C2 C1 152.05(14)
C12 N1 C2 C1 -92.51(15)
C9 N1 C2 C14 -91.75(16)
C12 N1 C2 C14 23.69(16)
C8 C3 C2 N1 -72.2(2)
C4 C3 C2 N1 105.64(15)
C8 C3 C2 C1 177.30(18)
C4 C3 C2 C1 -4.82(17)
C8 C3 C2 C14 56.5(2)
C4 C3 C2 C14 -125.58(15)
O3 C1 C2 N1 66.4(2)
N3 C1 C2 N1 -112.08(15)
O3 C1 C2 C3 -176.28(17)
N3 C1 C2 C3 5.26(17)
O3 C1 C2 C14 -48.1(2)
N3 C1 C2 C14 133.42(14)
N1 C2 C14 C24 120.07(15)
C3 C2 C14 C24 -11.3(2)
C1 C2 C14 C24 -127.56(15)
N1 C2 C14 C13 -1.54(16)
C3 C2 C14 C13 -132.86(14)
C1 C2 C14 C13 110.83(14)
C24 C14 C13 C15 91.23(17)
C2 C14 C13 C15 -144.58(14)
C24 C14 C13 C12 -144.36(14)
C2 C14 C13 C12 -20.18(16)
C12 C13 C15 C16 109.35(19)
C14 C13 C15 C16 -130.85(18)
C12 C13 C15 C20 -67.7(2)
C14 C13 C15 C20 52.1(2)
C16 C15 C20 C19 0.2(3)
C13 C15 C20 C19 177.37(19)
C15 C20 C19 C18 -1.1(3)
C20 C19 C18 C17 0.9(3)
C20 C19 C18 C21 179.7(2)
C17 C18 C21 C22 -122.6(2)
C19 C18 C21 C22 58.7(3)
C17 C18 C21 C23 113.9(3)
C19 C18 C21 C23 -64.8(3)
C28 S1 C26 C25 -174.83(18)
C28 S1 C26 S2 4.42(16)
C27 S2 C26 C25 -0.6(2)
C27 S2 C26 S1 -179.82(12)
S1 C26 C25 C24 4.1(3)
S2 C26 C25 C24 -175.10(14)
C26 C25 C24 O1 -2.8(3)
C26 C25 C24 C14 175.87(17)
C13 C14 C24 O1 48.1(2)
C2 C14 C24 O1 -69.6(2)
C13 C14 C24 C25 -130.61(16)
C2 C14 C24 C25 111.65(17)
C2 N1 C9 C10 160.07(15)
C12 N1 C9 C10 43.87(18)
N1 C9 C10 C11 -36.0(2)
C9 C10 C11 C12 14.8(2)
C9 N1 C12 C11 -34.75(17)
C2 N1 C12 C11 -158.48(14)
C9 N1 C12 C13 86.68(16)
C2 N1 C12 C13 -37.05(16)
C10 C11 C12 N1 11.6(2)
C10 C11 C12 C13 -103.53(18)
C15 C13 C12 N1 162.27(13)
C14 C13 C12 N1 35.50(16)
C15 C13 C12 C11 -82.58(19)
C14 C13 C12 C11 150.65(15)
C19 C18 C17 C16 0.1(3)
C21 C18 C17 C16 -178.7(2)
C20 C15 C16 C17 0.8(3)
C13 C15 C16 C17 -176.41(18)
C18 C17 C16 C15 -1.0(3)
C1 N3 C4 C5 -179.29(17)
C1 N3 C4 C3 0.7(2)
C8 C3 C4 C5 1.2(3)
C2 C3 C4 C5 -177.07(16)
C8 C3 C4 N3 -178.85(15)
C2 C3 C4 N3 2.93(19)
C7 C6 C5 C4 -0.8(3)
N3 C4 C5 C6 -179.96(17)
C3 C4 C5 C6 0.0(3)
C6 C7 N2 O5 -10.4(3)
C8 C7 N2 O5 169.79(19)
C6 C7 N2 O4 170.6(2)
C8 C7 N2 O4 -9.2(3)
